data_2230352
loop_
_publ_author_name
'Naicker, Tricia'
'Govender, Thavendran'
'Kruger, Hendrik G.'
'Maguire, Glenn E. M.'

_publ_section_title
;
 6,7-Dimethoxy-3-methoxycarbonyl-1-(2-methoxyphenyl)-3,4-dihydroisoquinoline
 2-oxide
;
_journal_coeditor_code HG5031
_journal_issue 6
_journal_name_full 'Acta Crystallographica Section E'
_journal_page_first o1352
_journal_paper_doi 10.1107/S1600536811016539
_journal_volume 67
_journal_year 2011
_chemical_formula_iupac 'C20 H21 N O6'
_chemical_formula_moiety 'C20 H21 N O6'
_chemical_formula_sum 'C20 H21 N O6'
_chemical_formula_weight 371.38
_chemical_melting_point 423
_chemical_name_common
;
6,7-Dimethoxy-3-methoxycarbonyl-1-(2-methoxyphenyl)-3,4-dihydroisoquinoline
2-oxide
;
_chemical_name_systematic
;
6,7-dimethoxy-3-(methoxycarbonyl)-1-(2-methoxyphenyl)-
3,4-dihydroisoquinolin-2-ium-2-olate
;
_space_group_IT_number 14
_symmetry_cell_setting monoclinic
_symmetry_space_group_name_Hall '-P 2yn'
_symmetry_space_group_name_H-M 'P 1 21/n 1'
_atom_sites_solution_hydrogens geom
_atom_sites_solution_primary direct
_atom_sites_solution_secondary difmap
_audit_creation_method SHELXL-97
_cell_angle_alpha 90.00
_cell_angle_beta 92.774(2)
_cell_angle_gamma 90.00
_cell_formula_units_Z 4
_cell_length_a 5.47650(10)
_cell_length_b 21.9984(6)
_cell_length_c 15.0007(4)
_cell_measurement_reflns_used 7815
_cell_measurement_temperature 173(2)
_cell_measurement_theta_max 27.09
_cell_measurement_theta_min 2.30
_cell_volume 1805.08(8)
_computing_cell_refinement 'SAINT (Bruker, 2006)'
_computing_data_collection 'APEX2 (Bruker, 2006)'
_computing_data_reduction 'SAINT (Bruker, 2006)'
_computing_molecular_graphics 'OLEX2 (Dolomanov <i>et al.</i>, 2009)'
_computing_publication_material 'SHELXL97 (Sheldrick, 2008)'
_computing_structure_refinement 'SHELXL97 (Sheldrick, 2008)'
_computing_structure_solution 'SHELXS97 (Sheldrick, 2008)'
_diffrn_ambient_temperature 173(2)
_diffrn_measured_fraction_theta_full 0.999
_diffrn_measured_fraction_theta_max 0.999
_diffrn_measurement_device_type 'Bruker APEXII'
_diffrn_measurement_method '1.2\% \f and \w'
_diffrn_radiation_monochromator graphite
_diffrn_radiation_source 'fine-focus sealed tube'
_diffrn_radiation_type MoK\a
_diffrn_radiation_wavelength 0.71073
_diffrn_reflns_av_R_equivalents 0.0161
_diffrn_reflns_av_sigmaI/netI 0.0239
_diffrn_reflns_limit_h_max 7
_diffrn_reflns_limit_h_min -7
_diffrn_reflns_limit_k_max 28
_diffrn_reflns_limit_k_min -28
_diffrn_reflns_limit_l_max 19
_diffrn_reflns_limit_l_min -19
_diffrn_reflns_number 7815
_diffrn_reflns_theta_full 27.09
_diffrn_reflns_theta_max 27.09
_diffrn_reflns_theta_min 2.30
_diffrn_standards_decay_% 0
_exptl_absorpt_coefficient_mu 0.101
_exptl_absorpt_correction_type none
_exptl_crystal_colour colourless
_exptl_crystal_density_diffrn 1.367
_exptl_crystal_density_method 'not measured'
_exptl_crystal_description block
_exptl_crystal_F_000 784
_exptl_crystal_size_max 0.25
_exptl_crystal_size_mid 0.18
_exptl_crystal_size_min 0.15
_refine_diff_density_max 0.921
_refine_diff_density_min -0.329
_refine_ls_extinction_coef 0.0055(19)
_refine_ls_extinction_expression Fc^*^=kFc[1+0.001xFc^2^\l^3^/sin(2\q)]^-1/4^
_refine_ls_extinction_method 'SHELXL97 (Sheldrick, 2008)'
_refine_ls_goodness_of_fit_ref 1.060
_refine_ls_hydrogen_treatment constr
_refine_ls_matrix_type full
_refine_ls_number_parameters 245
_refine_ls_number_reflns 3959
_refine_ls_number_restraints 0
_refine_ls_restrained_S_all 1.060
_refine_ls_R_factor_all 0.0705
_refine_ls_R_factor_gt 0.0531
_refine_ls_shift/su_max 0.000
_refine_ls_shift/su_mean 0.000
_refine_ls_structure_factor_coef Fsqd
_refine_ls_weighting_details 'calc w=1/[\s^2^(Fo^2^)+(0.0800P)^2^+1.0977P] where P=(Fo^2^+2Fc^2^)/3'
_refine_ls_weighting_scheme calc
_refine_ls_wR_factor_gt 0.1443
_refine_ls_wR_factor_ref 0.1566
_reflns_number_gt 3092
_reflns_number_total 3959
_reflns_threshold_expression I>2sigma(I)
_cod_data_source_file hg5031.cif
_cod_data_source_block I
_cod_original_sg_symbol_H-M 'P 21/n'
_cod_database_code 2230352
_cod_database_fobs_code 2230352

loop_
_symmetry_equiv_pos_as_xyz
'x, y, z'
'-x+1/2, y+1/2, -z+1/2'
'-x, -y, -z'
'x-1/2, -y-1/2, z-1/2'

loop_
_atom_site_type_symbol
_atom_site_label
_atom_site_fract_x
_atom_site_fract_y
_atom_site_fract_z
_atom_site_U_iso_or_equiv
_atom_site_adp_type
_atom_site_calc_flag
_atom_site_refinement_flags
_atom_site_occupancy
_atom_site_symmetry_multiplicity
_atom_site_disorder_assembly
_atom_site_disorder_group
O O1 0.2176(3) 0.22907(6) 0.35593(9) 0.0354(3) Uani d . 1 1 . .
O O2 0.6006(2) -0.03624(6) 0.11617(9) 0.0322(3) Uani d . 1 1 . .
O O3 0.2824(3) -0.10179(6) 0.19301(9) 0.0344(3) Uani d . 1 1 . .
O O4 0.5317(3) 0.12825(8) 0.45676(10) 0.0441(4) Uani d . 1 1 . .
O O5 0.2474(3) 0.07631(8) 0.52628(10) 0.0485(4) Uani d . 1 1 . .
O O6 0.2093(3) 0.16305(7) 0.07924(9) 0.0391(4) Uani d . 1 1 . .
N N1 0.2146(3) 0.17212(7) 0.33291(10) 0.0251(3) Uani d . 1 1 . .
C C1 0.3125(3) 0.14938(8) 0.26149(11) 0.0246(4) Uani d . 1 1 . .
C C2 0.3023(3) 0.08366(8) 0.24573(11) 0.0228(4) Uani d . 1 1 . .
C C3 0.4608(3) 0.05630(8) 0.18643(11) 0.0247(4) Uani d . 1 1 . .
H H3 0.5749 0.0806 0.1567 0.030 Uiso calc R 1 1 . .
C C4 0.4517(3) -0.00558(8) 0.17115(11) 0.0246(4) Uani d . 1 1 . .
C C5 0.2793(3) -0.04178(8) 0.21365(12) 0.0260(4) Uani d . 1 1 . .
C C6 0.1259(3) -0.01473(8) 0.27287(12) 0.0262(4) Uani d . 1 1 . .
H H6 0.0115 -0.0390 0.3025 0.031 Uiso calc R 1 1 . .
C C7 0.1370(3) 0.04758(8) 0.28959(11) 0.0238(4) Uani d . 1 1 . .
C C8 -0.0255(3) 0.07830(8) 0.35355(12) 0.0283(4) Uani d . 1 1 . .
H H8A -0.0748 0.0488 0.3991 0.034 Uiso calc R 1 1 . .
H H8B -0.1752 0.0932 0.3210 0.034 Uiso calc R 1 1 . .
C C9 0.1083(3) 0.13129(8) 0.39883(12) 0.0259(4) Uani d . 1 1 . .
H H9 -0.0107 0.1550 0.4335 0.031 Uiso calc R 1 1 . .
C C10 0.3260(4) 0.11235(9) 0.46255(13) 0.0344(5) Uani d . 1 1 . .
C C11 0.4434(5) 0.06056(13) 0.59251(17) 0.0572(7) Uani d . 1 1 . .
H H11A 0.3780 0.0341 0.6382 0.086 Uiso calc R 1 1 . .
H H11B 0.5086 0.0978 0.6206 0.086 Uiso calc R 1 1 . .
H H11C 0.5744 0.0393 0.5629 0.086 Uiso calc R 1 1 . .
C C12 0.4564(3) 0.19020(8) 0.20530(12) 0.0278(4) Uani d . 1 1 . .
C C13 0.6553(3) 0.22127(8) 0.24385(14) 0.0314(4) Uani d . 1 1 . .
H H13 0.6881 0.2188 0.3065 0.038 Uiso calc R 1 1 . .
C C14 0.8070(4) 0.25591(9) 0.19251(17) 0.0410(5) Uani d . 1 1 . .
H H14 0.9427 0.2770 0.2195 0.049 Uiso calc R 1 1 . .
C C15 0.7571(4) 0.25908(10) 0.10160(17) 0.0455(6) Uani d . 1 1 . .
H H15 0.8616 0.2823 0.0660 0.055 Uiso calc R 1 1 . .
C C16 0.5593(4) 0.22943(10) 0.06094(15) 0.0418(5) Uani d . 1 1 . .
H H16 0.5270 0.2328 -0.0017 0.050 Uiso calc R 1 1 . .
C C17 0.4075(4) 0.19452(8) 0.11258(13) 0.0323(4) Uani d . 1 1 . .
C C18 0.1512(5) 0.16733(12) -0.01499(14) 0.0520(6) Uani d . 1 1 . .
H H18A 0.0059 0.1428 -0.0303 0.078 Uiso calc R 1 1 . .
H H18B 0.2892 0.1523 -0.0479 0.078 Uiso calc R 1 1 . .
H H18C 0.1187 0.2098 -0.0311 0.078 Uiso calc R 1 1 . .
C C19 0.7699(4) -0.00092(10) 0.06834(13) 0.0351(5) Uani d . 1 1 . .
H H19A 0.8650 -0.0278 0.0311 0.053 Uiso calc R 1 1 . .
H H19B 0.8806 0.0207 0.1108 0.053 Uiso calc R 1 1 . .
H H19C 0.6803 0.0286 0.0303 0.053 Uiso calc R 1 1 . .
C C20 0.0983(4) -0.13944(9) 0.22980(15) 0.0364(5) Uani d . 1 1 . .
H H20A 0.1191 -0.1815 0.2100 0.055 Uiso calc R 1 1 . .
H H20B -0.0640 -0.1248 0.2094 0.055 Uiso calc R 1 1 . .
H H20C 0.1140 -0.1378 0.2951 0.055 Uiso calc R 1 1 . .

loop_
_atom_site_aniso_label
_atom_site_aniso_U_11
_atom_site_aniso_U_22
_atom_site_aniso_U_33
_atom_site_aniso_U_12
_atom_site_aniso_U_13
_atom_site_aniso_U_23
O1 0.0496(8) 0.0207(7) 0.0370(7) -0.0003(6) 0.0121(6) -0.0065(6)
O2 0.0374(7) 0.0271(7) 0.0335(7) 0.0029(6) 0.0143(6) -0.0035(5)
O3 0.0425(8) 0.0194(6) 0.0422(8) -0.0021(6) 0.0122(6) -0.0042(6)
O4 0.0335(8) 0.0543(10) 0.0441(9) 0.0016(7) -0.0020(6) -0.0001(7)
O5 0.0505(10) 0.0559(10) 0.0386(8) -0.0023(8) -0.0030(7) 0.0157(7)
O6 0.0542(9) 0.0366(8) 0.0261(7) 0.0019(7) -0.0020(6) 0.0010(6)
N1 0.0295(8) 0.0213(7) 0.0247(7) -0.0006(6) 0.0040(6) -0.0014(6)
C1 0.0292(9) 0.0223(8) 0.0223(8) 0.0019(7) 0.0024(7) -0.0001(7)
C2 0.0256(9) 0.0225(8) 0.0202(8) 0.0007(7) 0.0006(6) 0.0006(6)
C3 0.0279(9) 0.0240(9) 0.0225(8) -0.0005(7) 0.0038(7) 0.0002(7)
C4 0.0275(9) 0.0256(9) 0.0211(8) 0.0031(7) 0.0034(7) -0.0019(7)
C5 0.0315(9) 0.0203(8) 0.0261(9) 0.0002(7) -0.0003(7) -0.0012(7)
C6 0.0277(9) 0.0250(9) 0.0260(9) -0.0032(7) 0.0033(7) 0.0002(7)
C7 0.0251(8) 0.0240(9) 0.0225(8) 0.0010(7) 0.0016(6) -0.0010(7)
C8 0.0286(9) 0.0269(9) 0.0299(9) -0.0014(7) 0.0071(7) -0.0023(7)
C9 0.0304(9) 0.0247(9) 0.0230(9) 0.0025(7) 0.0074(7) 0.0003(7)
C10 0.0522(13) 0.0269(10) 0.0245(9) 0.0061(9) 0.0068(8) -0.0033(7)
C11 0.0544(15) 0.0673(17) 0.0485(14) -0.0081(13) -0.0119(11) 0.0216(13)
C12 0.0350(10) 0.0195(8) 0.0294(9) 0.0038(7) 0.0081(7) 0.0010(7)
C13 0.0341(10) 0.0227(9) 0.0379(10) 0.0024(7) 0.0063(8) 0.0016(8)
C14 0.0370(11) 0.0267(10) 0.0603(14) -0.0005(8) 0.0124(10) 0.0053(9)
C15 0.0492(13) 0.0313(11) 0.0583(14) 0.0040(9) 0.0258(11) 0.0149(10)
C16 0.0611(14) 0.0319(11) 0.0339(11) 0.0092(10) 0.0179(10) 0.0106(9)
C17 0.0436(11) 0.0242(9) 0.0296(10) 0.0070(8) 0.0071(8) 0.0017(7)
C18 0.0755(17) 0.0523(14) 0.0275(11) 0.0137(13) -0.0059(11) -0.0040(10)
C19 0.0360(11) 0.0378(11) 0.0325(10) 0.0011(8) 0.0132(8) -0.0016(8)
C20 0.0423(11) 0.0236(9) 0.0438(12) -0.0061(8) 0.0059(9) -0.0007(8)

loop_
_atom_type_symbol
_atom_type_description
_atom_type_scat_dispersion_real
_atom_type_scat_dispersion_imag
_atom_type_scat_source
C C 0.0033 0.0016 'International Tables Vol C Tables 4.2.6.8 and 6.1.1.4'
H H 0.0000 0.0000 'International Tables Vol C Tables 4.2.6.8 and 6.1.1.4'
N N 0.0061 0.0033 'International Tables Vol C Tables 4.2.6.8 and 6.1.1.4'
O O 0.0106 0.0060 'International Tables Vol C Tables 4.2.6.8 and 6.1.1.4'

loop_
_geom_angle_atom_site_label_1
_geom_angle_atom_site_label_2
_geom_angle_atom_site_label_3
_geom_angle_site_symmetry_1
_geom_angle_site_symmetry_3
_geom_angle
_geom_angle_publ_flag
C4 O2 C19 . . 117.10(15) ?
C5 O3 C20 . . 117.19(15) ?
C10 O5 C11 . . 112.08(18) ?
C17 O6 C18 . . 117.57(18) ?
O1 N1 C1 . . 125.52(15) ?
O1 N1 C9 . . 114.13(14) ?
C1 N1 C9 . . 120.15(15) ?
N1 C1 C2 . . 119.40(16) ?
N1 C1 C12 . . 118.66(15) ?
C2 C1 C12 . . 121.51(15) ?
C7 C2 C3 . . 119.32(16) ?
C7 C2 C1 . . 120.45(16) ?
C3 C2 C1 . . 120.23(16) ?
C4 C3 C2 . . 120.54(16) ?
C4 C3 H3 . . 119.7 ?
C2 C3 H3 . . 119.7 ?
O2 C4 C3 . . 124.72(16) ?
O2 C4 C5 . . 115.23(15) ?
C3 C4 C5 . . 120.05(16) ?
O3 C5 C6 . . 125.37(16) ?
O3 C5 C4 . . 115.48(16) ?
C6 C5 C4 . . 119.13(16) ?
C5 C6 C7 . . 121.00(16) ?
C5 C6 H6 . . 119.5 ?
C7 C6 H6 . . 119.5 ?
C2 C7 C6 . . 119.92(16) ?
C2 C7 C8 . . 117.68(15) ?
C6 C7 C8 . . 122.40(16) ?
C7 C8 C9 . . 110.07(15) ?
C7 C8 H8A . . 109.6 ?
C9 C8 H8A . . 109.6 ?
C7 C8 H8B . . 109.6 ?
C9 C8 H8B . . 109.6 ?
H8A C8 H8B . . 108.2 ?
N1 C9 C8 . . 111.39(14) ?
N1 C9 C10 . . 105.07(14) ?
C8 C9 C10 . . 114.19(15) ?
N1 C9 H9 . . 108.7 ?
C8 C9 H9 . . 108.7 ?
C10 C9 H9 . . 108.7 ?
O4 C10 O5 . . 124.7(2) ?
O4 C10 C9 . . 125.50(18) ?
O5 C10 C9 . . 109.75(18) ?
O5 C11 H11A . . 109.5 ?
O5 C11 H11B . . 109.5 ?
H11A C11 H11B . . 109.5 ?
O5 C11 H11C . . 109.5 ?
H11A C11 H11C . . 109.5 ?
H11B C11 H11C . . 109.5 ?
C13 C12 C17 . . 119.13(18) ?
C13 C12 C1 . . 119.27(16) ?
C17 C12 C1 . . 121.42(17) ?
C12 C13 C14 . . 121.2(2) ?
C12 C13 H13 . . 119.4 ?
C14 C13 H13 . . 119.4 ?
C15 C14 C13 . . 118.7(2) ?
C15 C14 H14 . . 120.6 ?
C13 C14 H14 . . 120.6 ?
C14 C15 C16 . . 121.8(2) ?
C14 C15 H15 . . 119.1 ?
C16 C15 H15 . . 119.1 ?
C15 C16 C17 . . 119.4(2) ?
C15 C16 H16 . . 120.3 ?
C17 C16 H16 . . 120.3 ?
O6 C17 C16 . . 124.20(18) ?
O6 C17 C12 . . 116.05(17) ?
C16 C17 C12 . . 119.8(2) ?
O6 C18 H18A . . 109.5 ?
O6 C18 H18B . . 109.5 ?
H18A C18 H18B . . 109.5 ?
O6 C18 H18C . . 109.5 ?
H18A C18 H18C . . 109.5 ?
H18B C18 H18C . . 109.5 ?
O2 C19 H19A . . 109.5 ?
O2 C19 H19B . . 109.5 ?
H19A C19 H19B . . 109.5 ?
O2 C19 H19C . . 109.5 ?
H19A C19 H19C . . 109.5 ?
H19B C19 H19C . . 109.5 ?
O3 C20 H20A . . 109.5 ?
O3 C20 H20B . . 109.5 ?
H20A C20 H20B . . 109.5 ?
O3 C20 H20C . . 109.5 ?
H20A C20 H20C . . 109.5 ?
H20B C20 H20C . . 109.5 ?

loop_
_geom_bond_atom_site_label_1
_geom_bond_atom_site_label_2
_geom_bond_site_symmetry_2
_geom_bond_distance
_geom_bond_publ_flag
O1 N1 . 1.2995(19) ?
O2 C4 . 1.366(2) ?
O2 C19 . 1.429(2) ?
O3 C5 . 1.356(2) ?
O3 C20 . 1.436(2) ?
O4 C10 . 1.187(3) ?
O5 C10 . 1.329(3) ?
O5 C11 . 1.468(3) ?
O6 C17 . 1.362(3) ?
O6 C18 . 1.437(2) ?
N1 C1 . 1.320(2) ?
N1 C9 . 1.476(2) ?
C1 C2 . 1.466(2) ?
C1 C12 . 1.484(2) ?
C2 C7 . 1.393(2) ?
C2 C3 . 1.408(2) ?
C3 C4 . 1.381(2) ?
C3 H3 . 0.9500 ?
C4 C5 . 1.411(3) ?
C5 C6 . 1.386(3) ?
C6 C7 . 1.394(2) ?
C6 H6 . 0.9500 ?
C7 C8 . 1.501(2) ?
C8 C9 . 1.520(2) ?
C8 H8A . 0.9900 ?
C8 H8B . 0.9900 ?
C9 C10 . 1.549(3) ?
C9 H9 . 1.0000 ?
C11 H11A . 0.9800 ?
C11 H11B . 0.9800 ?
C11 H11C . 0.9800 ?
C12 C13 . 1.388(3) ?
C12 C17 . 1.407(3) ?
C13 C14 . 1.388(3) ?
C13 H13 . 0.9500 ?
C14 C15 . 1.380(3) ?
C14 H14 . 0.9500 ?
C15 C16 . 1.381(4) ?
C15 H15 . 0.9500 ?
C16 C17 . 1.394(3) ?
C16 H16 . 0.9500 ?
C18 H18A . 0.9800 ?
C18 H18B . 0.9800 ?
C18 H18C . 0.9800 ?
C19 H19A . 0.9800 ?
C19 H19B . 0.9800 ?
C19 H19C . 0.9800 ?
C20 H20A . 0.9800 ?
C20 H20B . 0.9800 ?
C20 H20C . 0.9800 ?

loop_
_geom_torsion_atom_site_label_1
_geom_torsion_atom_site_label_2
_geom_torsion_atom_site_label_3
_geom_torsion_atom_site_label_4
_geom_torsion_site_symmetry_1
_geom_torsion_site_symmetry_2
_geom_torsion_site_symmetry_3
_geom_torsion_site_symmetry_4
_geom_torsion
_geom_torsion_publ_flag
O1 N1 C1 C2 . . . . 177.89(16) ?
C9 N1 C1 C2 . . . . 3.4(2) ?
O1 N1 C1 C12 . . . . 5.3(3) ?
C9 N1 C1 C12 . . . . -169.18(15) ?
N1 C1 C2 C7 . . . . 17.8(2) ?
C12 C1 C2 C7 . . . . -169.84(16) ?
N1 C1 C2 C3 . . . . -161.82(16) ?
C12 C1 C2 C3 . . . . 10.6(3) ?
C7 C2 C3 C4 . . . . 0.5(3) ?
C1 C2 C3 C4 . . . . -179.88(16) ?
C19 O2 C4 C3 . . . . -2.9(3) ?
C19 O2 C4 C5 . . . . 176.99(16) ?
C2 C3 C4 O2 . . . . -178.80(16) ?
C2 C3 C4 C5 . . . . 1.3(3) ?
C20 O3 C5 C6 . . . . 5.5(3) ?
C20 O3 C5 C4 . . . . -175.62(16) ?
O2 C4 C5 O3 . . . . -1.0(2) ?
C3 C4 C5 O3 . . . . 178.87(16) ?
O2 C4 C5 C6 . . . . 177.95(15) ?
C3 C4 C5 C6 . . . . -2.2(3) ?
O3 C5 C6 C7 . . . . -179.98(17) ?
C4 C5 C6 C7 . . . . 1.2(3) ?
C3 C2 C7 C6 . . . . -1.5(2) ?
C1 C2 C7 C6 . . . . 178.87(16) ?
C3 C2 C7 C8 . . . . 178.87(15) ?
C1 C2 C7 C8 . . . . -0.7(2) ?
C5 C6 C7 C2 . . . . 0.7(3) ?
C5 C6 C7 C8 . . . . -179.74(16) ?
C2 C7 C8 C9 . . . . -33.2(2) ?
C6 C7 C8 C9 . . . . 147.19(17) ?
O1 N1 C9 C8 . . . . 146.52(15) ?
C1 N1 C9 C8 . . . . -38.4(2) ?
O1 N1 C9 C10 . . . . -89.34(17) ?
C1 N1 C9 C10 . . . . 85.72(18) ?
C7 C8 C9 N1 . . . . 51.46(19) ?
C7 C8 C9 C10 . . . . -67.4(2) ?
C11 O5 C10 O4 . . . . 3.0(3) ?
C11 O5 C10 C9 . . . . -175.79(18) ?
N1 C9 C10 O4 . . . . -0.3(3) ?
C8 C9 C10 O4 . . . . 122.1(2) ?
N1 C9 C10 O5 . . . . 178.51(15) ?
C8 C9 C10 O5 . . . . -59.1(2) ?
N1 C1 C12 C13 . . . . 56.9(2) ?
C2 C1 C12 C13 . . . . -115.55(19) ?
N1 C1 C12 C17 . . . . -128.06(19) ?
C2 C1 C12 C17 . . . . 59.5(2) ?
C17 C12 C13 C14 . . . . -0.6(3) ?
C1 C12 C13 C14 . . . . 174.57(17) ?
C12 C13 C14 C15 . . . . 0.0(3) ?
C13 C14 C15 C16 . . . . 0.8(3) ?
C14 C15 C16 C17 . . . . -1.0(3) ?
C18 O6 C17 C16 . . . . -1.3(3) ?
C18 O6 C17 C12 . . . . 178.88(18) ?
C15 C16 C17 O6 . . . . -179.39(19) ?
C15 C16 C17 C12 . . . . 0.4(3) ?
C13 C12 C17 O6 . . . . -179.81(16) ?
C1 C12 C17 O6 . . . . 5.1(3) ?
C13 C12 C17 C16 . . . . 0.4(3) ?
C1 C12 C17 C16 . . . . -174.66(17) ?
